data_2241206
loop_
_publ_author_name
'Elgemeie, Galal H.'
'Mohamed, Reham A.'
'Hussein, Hoda A.'
'Jones, Peter G.'

_publ_section_title
;
 Crystal structure of
 <i>N</i>-(2-amino-5-cyano-4-methylsulfanyl-6-oxo-1,6-dihydropyrimidin-1-yl)-4-bromobenzenesulfonamide
 dimethylformamide monosolvate
;
_journal_coeditor_code LH5790
_journal_issue 11
_journal_name_full 'Acta Crystallographica Section E'
_journal_page_first 1322
_journal_page_last 1324
_journal_paper_doi 10.1107/S2056989015018903
_journal_volume 71
_journal_year 2015
_chemical_formula_iupac 'C12 H10 Br N5 O3 S2, C3 H7 N O'
_chemical_formula_moiety 'C12 H10 Br N5 O3 S2, C3 H7 N O'
_chemical_formula_sum 'C15 H17 Br N6 O4 S2'
_chemical_formula_weight 489.38
_chemical_name_systematic
'<i>N</i>-(2-Amino-5-cyano-4-methylsulfanyl-6-oxo-1,6-dihydropyrimidin-1-yl)-4-bromobenzenesulfonamide dimethylformamide monosolvate'
_space_group_IT_number 2
_symmetry_cell_setting triclinic
_symmetry_space_group_name_Hall '-P 1'
_symmetry_space_group_name_H-M 'P -1'
_atom_sites_solution_hydrogens geom
_atom_sites_solution_primary direct
_atom_sites_solution_secondary difmap
_audit_creation_method SHELXL-97
_cell_angle_alpha 96.482(4)
_cell_angle_beta 107.802(4)
_cell_angle_gamma 99.322(4)
_cell_formula_units_Z 2
_cell_length_a 9.1107(4)
_cell_length_b 9.9911(4)
_cell_length_c 11.6498(6)
_cell_measurement_reflns_used 16424
_cell_measurement_temperature 100(2)
_cell_measurement_theta_max 30.3660
_cell_measurement_theta_min 2.5460
_cell_volume 981.33(8)
_computing_cell_refinement
;
CrysAlisPro  (Agilent, 2013)
;
_computing_data_collection
;
CrysAlisPro (Agilent, 2013)
;
_computing_data_reduction
;
CrysAlisPro  (Agilent, 2013)
;
_computing_molecular_graphics
;
XP in SHELXTL (Sheldrick, 2008)
;
_computing_publication_material
;
SHELXL97 (Sheldrick, 2008)
;
_computing_structure_refinement
;
SHELXL97 (Sheldrick, 2008)
;
_computing_structure_solution
;
SHELXS97 (Sheldrick, 2008)
;
_diffrn_ambient_temperature 100(2)
_diffrn_detector_area_resol_mean 16.1419
_diffrn_measured_fraction_theta_full 0.989
_diffrn_measured_fraction_theta_max 0.947
_diffrn_measurement_device_type 'Oxford Diffraction Xcalibur, Eos'
_diffrn_measurement_method \w-scan
_diffrn_radiation_monochromator graphite
_diffrn_radiation_source 'Enhance (Mo) X-ray Source'
_diffrn_radiation_type MoK\a
_diffrn_radiation_wavelength 0.71073
_diffrn_reflns_av_R_equivalents 0.0314
_diffrn_reflns_av_sigmaI/netI 0.0198
_diffrn_reflns_limit_h_max 13
_diffrn_reflns_limit_h_min -12
_diffrn_reflns_limit_k_max 14
_diffrn_reflns_limit_k_min -14
_diffrn_reflns_limit_l_max 16
_diffrn_reflns_limit_l_min -16
_diffrn_reflns_number 52130
_diffrn_reflns_theta_full 30.00
_diffrn_reflns_theta_max 30.87
_diffrn_reflns_theta_min 2.40
_exptl_absorpt_coefficient_mu 2.343
_exptl_absorpt_correction_T_max 1.00000
_exptl_absorpt_correction_T_min 0.82376
_exptl_absorpt_correction_type multi-scan
_exptl_absorpt_process_details
;
(CrysAlisPro; Agilent, 2013)
;
_exptl_crystal_colour colourless
_exptl_crystal_density_diffrn 1.656
_exptl_crystal_density_method 'not measured'
_exptl_crystal_description block
_exptl_crystal_F_000 496
_exptl_crystal_size_max 0.45
_exptl_crystal_size_mid 0.40
_exptl_crystal_size_min 0.40
_refine_diff_density_max 0.763
_refine_diff_density_min -0.386
_refine_ls_extinction_method none
_refine_ls_goodness_of_fit_ref 1.056
_refine_ls_hydrogen_treatment mixed
_refine_ls_matrix_type full
_refine_ls_number_parameters 268
_refine_ls_number_reflns 5844
_refine_ls_number_restraints 0
_refine_ls_restrained_S_all 1.056
_refine_ls_R_factor_all 0.0322
_refine_ls_R_factor_gt 0.0265
_refine_ls_shift/su_max 0.001
_refine_ls_shift/su_mean 0.000
_refine_ls_structure_factor_coef Fsqd
_refine_ls_weighting_details 'calc w=1/[\s^2^(Fo^2^)+(0.0248P)^2^+0.6489P] where P=(Fo^2^+2Fc^2^)/3'
_refine_ls_weighting_scheme calc
_refine_ls_wR_factor_gt 0.0591
_refine_ls_wR_factor_ref 0.0611
_reflns_number_gt 5306
_reflns_number_total 5844
_reflns_threshold_expression I>2\s(I)
_cod_data_source_file lh5790sup1.cif
_cod_data_source_block I
_cod_database_code 2241206

loop_
_symmetry_equiv_pos_as_xyz
'x, y, z'
'-x, -y, -z'

loop_
_atom_site_type_symbol
_atom_site_label
_atom_site_fract_x
_atom_site_fract_y
_atom_site_fract_z
_atom_site_U_iso_or_equiv
_atom_site_adp_type
_atom_site_calc_flag
_atom_site_refinement_flags
_atom_site_occupancy
_atom_site_symmetry_multiplicity
S S1 0.74640(5) 0.49517(4) 0.94893(3) 0.02271(8) Uani d . 1 1
S S2 0.64492(4) 0.41433(3) 0.34915(3) 0.01389(7) Uani d . 1 1
Br Br1 0.903097(18) 1.043895(15) 0.333551(15) 0.02167(5) Uani d . 1 1
N N1 0.78069(13) 0.40042(11) 0.57992(10) 0.0118(2) Uani d . 1 1
C C2 0.70629(16) 0.30239(14) 0.62952(12) 0.0132(2) Uani d . 1 1
N N2 0.77711(15) 0.36204(12) 0.45978(10) 0.0130(2) Uani d . 1 1
H H01 0.863(2) 0.3749(19) 0.4545(17) 0.020(5) Uiso d . 1 1
N N3 0.69682(14) 0.33056(12) 0.74159(11) 0.0151(2) Uani d . 1 1
C C4 0.77293(17) 0.45373(14) 0.80858(12) 0.0147(3) Uani d . 1 1
C C5 0.87008(16) 0.55054(14) 0.77173(12) 0.0142(2) Uani d . 1 1
C C6 0.87526(15) 0.52734(13) 0.65034(12) 0.0122(2) Uani d . 1 1
C C7 0.6131(2) 0.34218(18) 0.95215(15) 0.0254(3) Uani d . 1 1
H H7A 0.5211 0.3215 0.8774 0.038 Uiso calc R 1 1
H H7B 0.5787 0.3573 1.0236 0.038 Uiso calc R 1 1
H H7C 0.6669 0.2646 0.9572 0.038 Uiso calc R 1 1
C C8 0.96232(18) 0.67418(15) 0.85179(13) 0.0186(3) Uani d . 1 1
N N4 0.64153(15) 0.17814(13) 0.56513(12) 0.0169(2) Uani d . 1 1
H H02 0.597(2) 0.119(2) 0.5990(18) 0.024(5) Uiso d . 1 1
H H03 0.633(2) 0.159(2) 0.4900(19) 0.025(5) Uiso d . 1 1
N N5 1.03702(19) 0.77174(15) 0.91924(14) 0.0298(3) Uani d . 1 1
O O1 0.95091(12) 0.60446(10) 0.60406(9) 0.01553(19) Uani d . 1 1
O O2 0.50567(12) 0.40373(11) 0.38292(10) 0.0196(2) Uani d . 1 1
O O3 0.64611(14) 0.33408(11) 0.23994(9) 0.0215(2) Uani d . 1 1
C C11 0.71531(16) 0.58768(14) 0.34507(12) 0.0140(2) Uani d . 1 1
C C12 0.68353(17) 0.69127(15) 0.41854(13) 0.0162(3) Uani d . 1 1
H H12 0.6237 0.6690 0.4703 0.019 Uiso calc R 1 1
C C13 0.74062(17) 0.82758(15) 0.41502(13) 0.0175(3) Uani d . 1 1
H H13 0.7206 0.8999 0.4646 0.021 Uiso calc R 1 1
C C14 0.82751(17) 0.85737(15) 0.33814(13) 0.0167(3) Uani d . 1 1
C C15 0.86007(17) 0.75425(15) 0.26524(13) 0.0179(3) Uani d . 1 1
H H15 0.9202 0.7767 0.2137 0.021 Uiso calc R 1 1
C C16 0.80332(17) 0.61764(15) 0.26891(13) 0.0162(3) Uani d . 1 1
H H16 0.8244 0.5454 0.2199 0.019 Uiso calc R 1 1
N N6 0.33893(15) 0.04126(13) 0.14664(11) 0.0182(2) Uani d . 1 1
O O4 0.50814(13) 0.02165(11) 0.32929(10) 0.0198(2) Uani d . 1 1
C C17 0.48080(18) 0.04576(14) 0.22375(13) 0.0174(3) Uani d . 1 1
H H17 0.5681 0.0692 0.1963 0.021 Uiso calc R 1 1
C C18 0.2020(2) 0.0087(2) 0.18574(17) 0.0322(4) Uani d . 1 1
H H18A 0.1941 -0.0837 0.2071 0.048 Uiso calc R 1 1
H H18B 0.1066 0.0117 0.1191 0.048 Uiso calc R 1 1
H H18C 0.2132 0.0762 0.2574 0.048 Uiso calc R 1 1
C C19 0.3164(2) 0.08261(18) 0.02765(15) 0.0274(3) Uani d . 1 1
H H19A 0.4184 0.1036 0.0146 0.041 Uiso calc R 1 1
H H19B 0.2700 0.1646 0.0248 0.041 Uiso calc R 1 1
H H19C 0.2456 0.0075 -0.0366 0.041 Uiso calc R 1 1

loop_
_atom_site_aniso_label
_atom_site_aniso_U_11
_atom_site_aniso_U_22
_atom_site_aniso_U_33
_atom_site_aniso_U_12
_atom_site_aniso_U_13
_atom_site_aniso_U_23
S1 0.0325(2) 0.02259(18) 0.01318(16) 0.00060(15) 0.01114(15) 0.00105(13)
S2 0.01596(16) 0.01541(15) 0.01050(14) 0.00078(12) 0.00523(12) 0.00418(11)
Br1 0.02029(8) 0.01729(7) 0.02730(9) 0.00028(5) 0.00798(6) 0.00829(6)
N1 0.0146(5) 0.0130(5) 0.0090(5) 0.0013(4) 0.0062(4) 0.0024(4)
C2 0.0140(6) 0.0143(6) 0.0120(6) 0.0018(5) 0.0050(5) 0.0048(5)
N2 0.0151(6) 0.0159(5) 0.0107(5) 0.0033(4) 0.0077(4) 0.0034(4)
N3 0.0178(6) 0.0167(5) 0.0110(5) 0.0015(4) 0.0058(4) 0.0033(4)
C4 0.0160(6) 0.0179(6) 0.0106(6) 0.0041(5) 0.0046(5) 0.0037(5)
C5 0.0155(6) 0.0141(6) 0.0124(6) 0.0023(5) 0.0040(5) 0.0018(5)
C6 0.0105(6) 0.0124(6) 0.0141(6) 0.0032(5) 0.0038(5) 0.0034(5)
C7 0.0280(8) 0.0315(8) 0.0170(7) -0.0022(6) 0.0117(6) 0.0051(6)
C8 0.0223(7) 0.0173(6) 0.0167(7) 0.0042(5) 0.0067(6) 0.0044(5)
N4 0.0226(6) 0.0150(5) 0.0125(6) -0.0014(5) 0.0075(5) 0.0026(4)
N5 0.0357(8) 0.0210(7) 0.0259(7) 0.0004(6) 0.0043(6) 0.0005(5)
O1 0.0151(5) 0.0149(4) 0.0189(5) 0.0013(4) 0.0091(4) 0.0051(4)
O2 0.0147(5) 0.0246(5) 0.0205(5) 0.0017(4) 0.0069(4) 0.0091(4)
O3 0.0318(6) 0.0194(5) 0.0113(5) -0.0003(4) 0.0077(4) 0.0014(4)
C11 0.0146(6) 0.0153(6) 0.0132(6) 0.0028(5) 0.0047(5) 0.0062(5)
C12 0.0161(6) 0.0194(6) 0.0163(6) 0.0053(5) 0.0076(5) 0.0075(5)
C13 0.0175(7) 0.0187(7) 0.0176(7) 0.0058(5) 0.0061(5) 0.0045(5)
C14 0.0140(6) 0.0166(6) 0.0182(7) 0.0012(5) 0.0032(5) 0.0071(5)
C15 0.0171(7) 0.0212(7) 0.0179(7) 0.0027(5) 0.0083(5) 0.0084(5)
C16 0.0173(7) 0.0199(7) 0.0129(6) 0.0040(5) 0.0063(5) 0.0051(5)
N6 0.0199(6) 0.0184(6) 0.0158(6) 0.0022(5) 0.0054(5) 0.0049(5)
O4 0.0222(5) 0.0175(5) 0.0161(5) -0.0018(4) 0.0036(4) 0.0044(4)
C17 0.0203(7) 0.0134(6) 0.0174(7) -0.0009(5) 0.0071(5) 0.0016(5)
C18 0.0204(8) 0.0526(11) 0.0288(9) 0.0110(8) 0.0106(7) 0.0167(8)
C19 0.0315(9) 0.0315(8) 0.0177(7) 0.0026(7) 0.0059(6) 0.0101(6)

loop_
_atom_type_symbol
_atom_type_description
_atom_type_scat_dispersion_real
_atom_type_scat_dispersion_imag
_atom_type_scat_source
C C 0.0033 0.0016 'International Tables Vol C Tables 4.2.6.8 and 6.1.1.4'
H H 0.0000 0.0000 'International Tables Vol C Tables 4.2.6.8 and 6.1.1.4'
N N 0.0061 0.0033 'International Tables Vol C Tables 4.2.6.8 and 6.1.1.4'
O O 0.0106 0.0060 'International Tables Vol C Tables 4.2.6.8 and 6.1.1.4'
S S 0.1246 0.1234 'International Tables Vol C Tables 4.2.6.8 and 6.1.1.4'
Br Br -0.2901 2.4595 'International Tables Vol C Tables 4.2.6.8 and 6.1.1.4'

loop_
_geom_angle_atom_site_label_1
_geom_angle_atom_site_label_2
_geom_angle_atom_site_label_3
_geom_angle
C4 S1 C7 101.66(7)
O3 S2 O2 121.50(7)
O3 S2 N2 103.18(6)
O2 S2 N2 106.00(6)
O3 S2 C11 107.29(6)
O2 S2 C11 109.08(7)
N2 S2 C11 109.23(6)
C2 N1 N2 116.88(11)
C2 N1 C6 122.54(11)
N2 N1 C6 120.02(11)
N4 C2 N3 118.74(12)
N4 C2 N1 119.66(12)
N3 C2 N1 121.60(12)
N1 N2 S2 117.24(9)
C4 N3 C2 117.70(12)
N3 C4 C5 123.85(13)
N3 C4 S1 117.37(10)
C5 C4 S1 118.77(11)
C4 C5 C6 119.61(12)
C4 C5 C8 121.71(13)
C6 C5 C8 118.67(12)
O1 C6 N1 119.46(12)
O1 C6 C5 126.95(13)
N1 C6 C5 113.59(11)
N5 C8 C5 177.93(16)
C12 C11 C16 121.64(13)
C12 C11 S2 119.54(10)
C16 C11 S2 118.82(11)
C13 C12 C11 118.95(13)
C12 C13 C14 119.35(13)
C15 C14 C13 121.82(13)
C15 C14 Br1 119.39(11)
C13 C14 Br1 118.79(11)
C14 C15 C16 118.90(13)
C15 C16 C11 119.35(13)
C17 N6 C19 121.65(13)
C17 N6 C18 119.55(13)
C19 N6 C18 118.46(13)
O4 C17 N6 124.64(14)
N1 N2 H01 111.8(14)
S2 N2 H01 113.5(14)
S1 C7 H7A 109.5
S1 C7 H7B 109.5
H7A C7 H7B 109.5
S1 C7 H7C 109.5
H7A C7 H7C 109.5
H7B C7 H7C 109.5
C2 N4 H02 117.5(13)
C2 N4 H03 121.9(14)
H02 N4 H03 120.2(19)
C13 C12 H12 120.5
C11 C12 H12 120.5
C12 C13 H13 120.3
C14 C13 H13 120.3
C14 C15 H15 120.6
C16 C15 H15 120.6
C15 C16 H16 120.3
C11 C16 H16 120.3
O4 C17 H17 117.7
N6 C17 H17 117.7
N6 C18 H18A 109.5
N6 C18 H18B 109.5
H18A C18 H18B 109.5
N6 C18 H18C 109.5
H18A C18 H18C 109.5
H18B C18 H18C 109.5
N6 C19 H19A 109.5
N6 C19 H19B 109.5
H19A C19 H19B 109.5
N6 C19 H19C 109.5
H19A C19 H19C 109.5
H19B C19 H19C 109.5

loop_
_geom_bond_atom_site_label_1
_geom_bond_atom_site_label_2
_geom_bond_distance
S1 C4 1.7392(14)
S1 C7 1.8036(16)
S2 O3 1.4292(11)
S2 O2 1.4305(11)
S2 N2 1.6707(13)
S2 C11 1.7580(14)
Br1 C14 1.8920(14)
N1 C2 1.3801(16)
N1 N2 1.3979(15)
N1 C6 1.4150(17)
C2 N4 1.3167(18)
C2 N3 1.3361(17)
N3 C4 1.3342(18)
C4 C5 1.3971(19)
C5 C6 1.4235(18)
C5 C8 1.4235(19)
C6 O1 1.2281(16)
C8 N5 1.147(2)
C11 C12 1.392(2)
C11 C16 1.3918(19)
C12 C13 1.387(2)
C13 C14 1.391(2)
C14 C15 1.388(2)
C15 C16 1.389(2)
N6 C17 1.320(2)
N6 C19 1.4551(19)
N6 C18 1.455(2)
O4 C17 1.2373(18)
N2 H01 0.80(2)
C7 H7A 0.9800
C7 H7B 0.9800
C7 H7C 0.9800
N4 H02 0.86(2)
N4 H03 0.85(2)
C12 H12 0.9500
C13 H13 0.9500
C15 H15 0.9500
C16 H16 0.9500
C17 H17 0.9500
C18 H18A 0.9800
C18 H18B 0.9800
C18 H18C 0.9800
C19 H19A 0.9800
C19 H19B 0.9800
C19 H19C 0.9800

loop_
_geom_hbond_atom_site_label_D
_geom_hbond_atom_site_label_H
_geom_hbond_atom_site_label_A
_geom_hbond_site_symmetry_A
_geom_hbond_distance_DH
_geom_hbond_distance_HA
_geom_hbond_distance_DA
_geom_hbond_angle_DHA
N2 H01 O1 2_766 0.80(2) 2.00(2) 2.7784(15) 165.5(19)
N4 H02 O4 2_656 0.86(2) 1.98(2) 2.8382(16) 177.9(19)
N4 H03 O4 . 0.85(2) 2.07(2) 2.8005(16) 143.1(18)
C12 H12 O2 2_666 0.95 2.46 3.4096(18) 172.9
C7 H7B O3 1_556 0.98 2.45 3.2848(19) 142.6
C17 H17 Br1 1_545 0.95 3.05 3.6686(15) 124.3

loop_
_geom_torsion_atom_site_label_1
_geom_torsion_atom_site_label_2
_geom_torsion_atom_site_label_3
_geom_torsion_atom_site_label_4
_geom_torsion
N2 N1 C2 N4 2.44(19)
C6 N1 C2 N4 -168.95(13)
N2 N1 C2 N3 -176.97(12)
C6 N1 C2 N3 11.6(2)
C2 N1 N2 S2 100.31(12)
C6 N1 N2 S2 -88.07(13)
O3 S2 N2 N1 -167.13(9)
O2 S2 N2 N1 -38.42(11)
C11 S2 N2 N1 78.98(11)
N4 C2 N3 C4 175.25(13)
N1 C2 N3 C4 -5.3(2)
C2 N3 C4 C5 -4.6(2)
C2 N3 C4 S1 174.66(10)
C7 S1 C4 N3 -0.12(13)
C7 S1 C4 C5 179.14(12)
N3 C4 C5 C6 8.4(2)
S1 C4 C5 C6 -170.82(10)
N3 C4 C5 C8 -172.98(14)
S1 C4 C5 C8 7.81(19)
C2 N1 C6 O1 172.81(12)
N2 N1 C6 O1 1.68(19)
C2 N1 C6 C5 -7.29(18)
N2 N1 C6 C5 -178.42(11)
C4 C5 C6 O1 177.72(13)
C8 C5 C6 O1 -1.0(2)
C4 C5 C6 N1 -2.16(18)
C8 C5 C6 N1 179.16(12)
O3 S2 C11 C12 160.71(11)
O2 S2 C11 C12 27.34(13)
N2 S2 C11 C12 -88.10(12)
O3 S2 C11 C16 -19.99(13)
O2 S2 C11 C16 -153.36(11)
N2 S2 C11 C16 91.20(12)
C16 C11 C12 C13 0.3(2)
S2 C11 C12 C13 179.59(11)
C11 C12 C13 C14 0.2(2)
C12 C13 C14 C15 -0.6(2)
C12 C13 C14 Br1 179.51(11)
C13 C14 C15 C16 0.4(2)
Br1 C14 C15 C16 -179.69(11)
C14 C15 C16 C11 0.1(2)
C12 C11 C16 C15 -0.5(2)
S2 C11 C16 C15 -179.77(11)
C19 N6 C17 O4 174.49(15)
C18 N6 C17 O4 1.3(2)

_cod_database_fobs_code 2241206
